data_4323355
loop_
_publ_author_name
'Changtao Qian'
'Jianhua Guo'
'Jie Sun'
'Jian Chen'
'Peiju Zheng'

_publ_contact_author
;
    Changtao Qian
 354 Fenglin Ru, Sahnghai, China; zip code  200032
;
_publ_contact_author_email ' sunjie@pub.sioc.ac.cn '
_publ_contact_author_fax ' 64166128'
_publ_contact_author_phone ' 86 - 21 - 64163300 - 3301 '
_publ_section_title
;
 Heterobimetallic Complexes with Phenylcyclopentadienyl Ligand: Syntheses
 and Structures of
 Tricarbonylchromium-\h6,\h5-Phenylcyclopentadienyl-Transition Metal
 Complexes1
;
_journal_name_full 'Inorganic Chemistry'
_journal_page_first 1286
_journal_page_last 1295
_journal_paper_doi 10.1021/ic951630i
_journal_volume 36
_journal_year 1997
_chemical_formula_sum 'C16 H9 Co Cr O5'
_space_group_IT_number 19
_symmetry_cell_setting orthorhombic
_symmetry_Int_Tables_number 19
_symmetry_space_group_name_Hall 'P 2ac 2ab'
_symmetry_space_group_name_H-M 'P 21 21 21'
_audit_creation_date 'Tue May 14 13:03:53 1996'
_audit_creation_method 'from TEXRAY.INF file'
_cell_angle_alpha 90
_cell_angle_beta 90
_cell_angle_gamma 90
_cell_formula_units_Z 4.00
_cell_length_a 15.083(5)
_cell_length_b 16.391(5)
_cell_length_c 6.351(4)
_cell_measurement_reflns_used 25
_cell_measurement_temperature 20.0
_cell_measurement_theta_max 14.64
_cell_measurement_theta_min 8.56
_cell_volume 1570.1(12)
_computing_cell_refinement 'MSC/AFC Diffractometer Control'
_computing_data_collection 'MSC/AFC Diffractometer Control'
_computing_data_reduction 'teXsan: PROCESS (MSC)'
_computing_publication_material 'teXsan: FINISH (MSC)'
_computing_structure_refinement 'teXsan: LS (MSC)'
_diffrn_ambient_temperature 20.0
_diffrn_measurement_device AFC7R
_diffrn_measurement_method 'omega/2-theta scans'
_diffrn_orient_matrix_UB_11 0.00259
_diffrn_orient_matrix_UB_12 -0.06050
_diffrn_orient_matrix_UB_13 -0.01940
_diffrn_orient_matrix_UB_21 -0.06542
_diffrn_orient_matrix_UB_22 -0.00352
_diffrn_orient_matrix_UB_23 0.02383
_diffrn_orient_matrix_UB_31 -0.01042
_diffrn_orient_matrix_UB_32 0.00706
_diffrn_orient_matrix_UB_33 -0.15442
_diffrn_radiation_monochromator graphite
_diffrn_radiation_source 'X-ray tube'
_diffrn_radiation_type MoKalpha
_diffrn_radiation_wavelength 0.7107
_diffrn_reflns_av_R_equivalents 0.00
_diffrn_reflns_limit_h_max 17
_diffrn_reflns_limit_h_min 0
_diffrn_reflns_limit_k_max 19
_diffrn_reflns_limit_k_min 0
_diffrn_reflns_limit_l_max 7
_diffrn_reflns_limit_l_min 0
_diffrn_reflns_number 1641
_diffrn_reflns_theta_max 24.9954
_diffrn_standards_decay_% 6.05
_diffrn_standards_interval_count 300
_diffrn_standards_number 3
_exptl_absorpt_coefficient_mu_cm 17.691
_exptl_absorpt_correction_T_max 1.000
_exptl_absorpt_correction_T_min 0.863
_exptl_absorpt_correction_type psi-scan
_exptl_crystal_colour red
_exptl_crystal_density_diffrn 1.659
_exptl_crystal_description prismatic
_exptl_crystal_F_000 784.00
_exptl_crystal_size_max 0.300
_exptl_crystal_size_min 0.200
_refine_diff_density_max -0.30490
_refine_diff_density_min 0.32860
_refine_ls_extinction_coef 0.00000
_refine_ls_extinction_method Zachariasen_type_2_Gaussian_isotropic
_refine_ls_goodness_of_fit_obs 1.490
_refine_ls_matrix_type full
_refine_ls_number_parameters 244
_refine_ls_number_reflns 1122
_refine_ls_number_restraints 0
_refine_ls_R_factor_obs 0.0360
_refine_ls_shift/esd_max 0.1010
_refine_ls_structure_factor_coef F
_refine_ls_weighting_scheme sigma
_refine_ls_wR_factor_obs 0.0390
_cod_data_source_file ic951630i_4.cif
_cod_data_source_block master_file_afc7*.xtl
_cod_original_cell_volume 1570(1)
_cod_original_sg_symbol_H-M 'P 21 21 21 '
_cod_original_formula_sum 'C16 H9 O5 Cr Co'
_cod_database_code 4323355

loop_
_symmetry_equiv_pos_as_xyz
'   +x,   +y,   +z'
'1/2-x,   -y,1/2+z'
'1/2+x,1/2-y,   -z'
'   -x,1/2+y,1/2-z'

loop_
_atom_site_aniso_label
_atom_site_aniso_U_11
_atom_site_aniso_U_22
_atom_site_aniso_U_33
_atom_site_aniso_U_12
_atom_site_aniso_U_13
_atom_site_aniso_U_23
Co1 0.0392(6) 0.0427(6) 0.0476(8) 0.0102(6) 0.0062(6) 0.0037(6)
Cr1 0.0297(6) 0.0339(6) 0.0429(8) 0.0004(7) 0.0020(7) 0.0026(7)
O1 0.111(7) 0.099(6) 0.130(8) 0.026(6) 0.036(6) -0.048(6)
O2 0.049(4) 0.111(6) 0.127(8) 0.002(5) -0.034(5) 0.028(6)
O3 0.070(5) 0.095(6) 0.088(6) -0.035(5) -0.006(4) 0.040(5)
O4 0.133(7) 0.080(6) 0.081(6) 0.026(6) 0.017(7) -0.027(5)
O5 0.050(4) 0.157(8) 0.17(1) -0.014(5) 0.033(6) -0.038(8)
C1 0.046(6) 0.076(8) 0.047(7) -0.001(5) 0.009(6) 0.018(7)
C2 0.047(5) 0.044(6) 0.068(8) -0.011(5) 0.003(6) 0.011(6)
C3 0.028(5) 0.043(5) 0.057(7) -0.007(4) -0.009(5) -0.001(5)
C4 0.041(5) 0.030(4) 0.030(5) -0.003(4) 0.006(4) -0.001(4)
C5 0.037(5) 0.042(5) 0.054(6) 0.003(5) 0.005(5) -0.012(6)
C6 0.053(6) 0.069(7) 0.030(5) 0.003(5) -0.001(5) -0.017(6)
C7 0.032(4) 0.036(4) 0.038(5) -0.001(4) 0.003(5) -0.004(4)
C8 0.041(5) 0.049(5) 0.045(5) 0.003(4) -0.001(5) -0.007(5)
C9 0.056(6) 0.055(6) 0.037(5) 0.010(5) 0.006(5) 0.007(5)
C10 0.057(6) 0.046(6) 0.048(6) 0.008(5) 0.017(5) 0.013(5)
C11 0.034(5) 0.045(5) 0.055(6) -0.003(4) 0.005(4) -0.007(5)
C12 0.053(6) 0.086(8) 0.079(8) 0.011(6) 0.004(7) 0.006(8)
C13 0.067(6) 0.059(6) 0.052(6) 0.027(6) 0.014(7) 0.012(6)
C14 0.031(4) 0.060(5) 0.057(6) -0.010(4) -0.002(6) 0.007(6)
C15 0.041(5) 0.059(6) 0.064(7) 0.010(5) 0.000(5) 0.010(7)
C16 0.059(6) 0.057(6) 0.084(8) 0.004(5) 0.028(7) -0.013(7)

loop_
_atom_site_label
_atom_site_fract_x
_atom_site_fract_y
_atom_site_fract_z
_atom_site_U_iso_or_equiv
_atom_site_thermal_displace_type
_atom_site_calc_flag
_atom_site_calc_attached_atom
Co1 0.05640(8) 0.01730(7) 0.2711(2) 0.0432 Uij ? ?
Cr1 -0.22499(8) 0.19960(8) 0.0645(2) 0.0355 Uij ? ?
O1 -0.2930(6) 0.3320(5) 0.341(2) 0.1130 Uij ? ?
O2 -0.3945(4) 0.1997(5) -0.180(1) 0.0960 Uij ? ?
O3 -0.3022(5) 0.0792(5) 0.367(1) 0.0843 Uij ? ?
O4 0.0541(6) -0.1104(5) -0.040(1) 0.0982 Uij ? ?
O5 0.2418(5) 0.0533(5) 0.213(2) 0.1271 Uij ? ?
C1 -0.1525(7) 0.2456(7) -0.214(2) 0.0565 Uij ? ?
C2 -0.1171(7) 0.2812(6) -0.040(2) 0.0530 Uij ? ?
C3 -0.0848(6) 0.2341(5) 0.128(2) 0.0430 Uij ? ?
C4 -0.0883(5) 0.1478(4) 0.120(1) 0.0338 Uij ? ?
C5 -0.1263(6) 0.1135(6) -0.059(2) 0.0444 Uij ? ?
C6 -0.1597(6) 0.1604(6) -0.225(2) 0.0508 Uij ? ?
C7 -0.0534(5) 0.0985(4) 0.290(1) 0.0355 Uij ? ?
C8 0.0156(6) 0.1196(5) 0.434(2) 0.0451 Uij ? ?
C9 0.0305(6) 0.0544(6) 0.580(2) 0.0495 Uij ? ?
C10 -0.0288(6) -0.0083(6) 0.523(2) 0.0504 Uij ? ?
C11 -0.0765(5) 0.0157(6) 0.342(2) 0.0444 Uij ? ?
C12 0.1693(6) 0.0390(7) 0.240(2) 0.0728 Uij ? ?
C13 0.0551(7) -0.0592(6) 0.087(2) 0.0596 Uij ? ?
C14 -0.2718(5) 0.1250(5) 0.247(2) 0.0494 Uij ? ?
C15 -0.3289(5) 0.2003(6) -0.081(2) 0.0547 Uij ? ?
C16 -0.2674(7) 0.2811(6) 0.230(2) 0.0667 Uij ? ?
H1 0.072(5) 0.175(4) 0.43(1) 0.06(2) Uij ? ?
H2 0.085(5) 0.046(5) 0.68(1) 0.07(2) Uij ? ?
H3 -0.027(5) -0.051(5) 0.59(1) 0.04(2) Uij ? ?
H4 -0.121(4) -0.017(4) 0.28(1) 0.03(2) Uij ? ?
H5 -0.138(5) 0.066(4) -0.08(1) 0.03(2) Uij ? ?
H6 -0.186(5) 0.123(4) -0.35(1) 0.05(2) Uij ? ?
H7 -0.179(8) 0.259(8) -0.34(2) 0.15(4) Uij ? ?
H8 -0.119(6) 0.329(6) -0.02(2) 0.06(3) Uij ? ?
H9 -0.065(5) 0.253(4) 0.25(1) 0.03(2) Uij ? ?

loop_
_atom_type_symbol
_atom_type_oxidation_number
_atom_type_number_in_cell
_atom_type_scat_dispersion_real
_atom_type_scat_dispersion_imag
_atom_type_scat_source
C 0 64 0.003 0.002 'International Tables'
H 0 36 0.000 0.000 'International Tables'
O 0 20 0.011 0.006 'International Tables'
Cr 0 4 0.321 0.624 'International Tables'
Co 0 4 0.349 0.972 'International Tables'

loop_
_geom_angle_atom_site_label_1
_geom_angle_atom_site_label_2
_geom_angle_atom_site_label_3
_geom_angle
_geom_angle_site_symmetry_1
_geom_angle_site_symmetry_2
_geom_angle_site_symmetry_3
_geom_angle_publ_flag
C(7) Co(1) C(8) 39.8(3) ? ? ? yes
C(7) Co(1) C(9) 67.6(3) ? ? ? yes
C(7) Co(1) C(10) 66.7(3) ? ? ? yes
C(7) Co(1) C(11) 40.2(3) ? ? ? yes
C(7) Co(1) C(12) 129.5(4) ? ? ? yes
C(7) Co(1) C(13) 119.1(4) ? ? ? yes
C(8) Co(1) C(9) 40.3(3) ? ? ? yes
C(8) Co(1) C(10) 66.2(4) ? ? ? yes
C(8) Co(1) C(11) 67.0(4) ? ? ? yes
C(8) Co(1) C(12) 100.4(4) ? ? ? yes
C(8) Co(1) C(13) 158.8(4) ? ? ? yes
C(9) Co(1) C(10) 39.4(4) ? ? ? yes
C(9) Co(1) C(11) 67.4(4) ? ? ? yes
C(9) Co(1) C(12) 103.1(5) ? ? ? yes
C(9) Co(1) C(13) 148.4(4) ? ? ? yes
C(10) Co(1) C(11) 39.8(3) ? ? ? yes
C(10) Co(1) C(12) 136.3(5) ? ? ? yes
C(10) Co(1) C(13) 111.6(4) ? ? ? yes
C(11) Co(1) C(12) 167.4(5) ? ? ? yes
C(11) Co(1) C(13) 97.4(4) ? ? ? yes
C(12) Co(1) C(13) 94.8(5) ? ? ? yes
C(1) Cr(1) C(2) 35.9(4) ? ? ? yes
C(1) Cr(1) C(3) 65.7(4) ? ? ? yes
C(1) Cr(1) C(4) 78.6(3) ? ? ? yes
C(1) Cr(1) C(5) 66.3(4) ? ? ? yes
C(1) Cr(1) C(6) 37.3(4) ? ? ? yes
C(1) Cr(1) C(14) 157.9(4) ? ? ? yes
C(1) Cr(1) C(15) 91.1(4) ? ? ? yes
C(1) Cr(1) C(16) 112.6(5) ? ? ? yes
C(2) Cr(1) C(3) 36.9(4) ? ? ? yes
C(2) Cr(1) C(4) 66.5(3) ? ? ? yes
C(2) Cr(1) C(5) 77.5(4) ? ? ? yes
C(2) Cr(1) C(6) 66.0(4) ? ? ? yes
C(2) Cr(1) C(14) 151.7(4) ? ? ? yes
C(2) Cr(1) C(15) 118.7(5) ? ? ? yes
C(2) Cr(1) C(16) 89.2(4) ? ? ? yes
C(3) Cr(1) C(4) 36.8(3) ? ? ? yes
C(3) Cr(1) C(5) 65.5(3) ? ? ? yes
C(3) Cr(1) C(6) 78.4(4) ? ? ? yes
C(3) Cr(1) C(14) 115.0(4) ? ? ? yes
C(3) Cr(1) C(15) 155.4(4) ? ? ? yes
C(3) Cr(1) C(16) 92.5(4) ? ? ? yes
C(4) Cr(1) C(5) 36.4(3) ? ? ? yes
C(4) Cr(1) C(6) 67.0(3) ? ? ? yes
C(4) Cr(1) C(14) 90.2(3) ? ? ? yes
C(4) Cr(1) C(15) 150.3(4) ? ? ? yes
C(4) Cr(1) C(16) 120.6(4) ? ? ? yes
C(5) Cr(1) C(6) 37.2(3) ? ? ? yes
C(5) Cr(1) C(14) 93.4(4) ? ? ? yes
C(5) Cr(1) C(15) 114.0(4) ? ? ? yes
C(5) Cr(1) C(16) 156.7(4) ? ? ? yes
C(6) Cr(1) C(14) 120.8(4) ? ? ? yes
C(6) Cr(1) C(15) 87.9(4) ? ? ? yes
C(6) Cr(1) C(16) 149.6(4) ? ? ? yes
C(14) Cr(1) C(15) 89.5(4) ? ? ? yes
C(14) Cr(1) C(16) 89.4(4) ? ? ? yes
C(15) Cr(1) C(16) 89.1(5) ? ? ? yes
Cr(1) C(1) C(2) 71.9(6) ? ? ? yes
Cr(1) C(1) C(6) 70.2(6) ? ? ? yes
Cr(1) C(1) H(6) 123(8) ? ? ? no
C(2) C(1) C(6) 119(1) ? ? ? yes
C(2) C(1) H(6) 140(8) ? ? ? no
C(6) C(1) H(6) 99(8) ? ? ? no
Cr(1) C(2) C(1) 72.2(6) ? ? ? yes
Cr(1) C(2) C(3) 72.3(5) ? ? ? yes
Cr(1) C(2) H(5) 121(7) ? ? ? no
C(1) C(2) C(3) 121.2(9) ? ? ? yes
C(1) C(2) H(5) 122(7) ? ? ? no
C(3) C(2) H(5) 115(7) ? ? ? no
Cr(1) C(3) C(2) 70.8(5) ? ? ? yes
Cr(1) C(3) C(4) 72.8(5) ? ? ? yes
Cr(1) C(3) H(4) 124(4) ? ? ? no
C(2) C(3) C(4) 120.6(9) ? ? ? yes
C(2) C(3) H(4) 126(4) ? ? ? no
C(4) C(3) H(4) 113(4) ? ? ? no
Cr(1) C(4) C(3) 70.4(5) ? ? ? yes
Cr(1) C(4) C(5) 69.4(5) ? ? ? yes
Cr(1) C(4) C(7) 131.2(6) ? ? ? yes
C(3) C(4) C(5) 116.6(9) ? ? ? yes
C(3) C(4) C(7) 121.1(8) ? ? ? yes
C(5) C(4) C(7) 122.2(7) ? ? ? yes
Cr(1) C(5) C(4) 74.2(5) ? ? ? yes
Cr(1) C(5) C(6) 70.8(5) ? ? ? yes
Cr(1) C(5) H(9) 121(5) ? ? ? no
C(4) C(5) C(6) 122.8(8) ? ? ? yes
C(4) C(5) H(9) 127(6) ? ? ? no
C(6) C(5) H(9) 109(5) ? ? ? no
Cr(1) C(6) C(1) 72.5(7) ? ? ? yes
Cr(1) C(6) C(5) 72.0(5) ? ? ? yes
Cr(1) C(6) H(7) 128(4) ? ? ? no
C(1) C(6) C(5) 118(1) ? ? ? yes
C(1) C(6) H(7) 129(4) ? ? ? no
C(5) C(6) H(7) 111(4) ? ? ? no
Co(1) C(7) C(4) 126.2(6) ? ? ? yes
Co(1) C(7) C(8) 67.7(5) ? ? ? yes
Co(1) C(7) C(11) 67.1(4) ? ? ? yes
C(4) C(7) C(8) 127.4(7) ? ? ? yes
C(4) C(7) C(11) 127.5(8) ? ? ? yes
C(8) C(7) C(11) 104.9(8) ? ? ? yes
Co(1) C(8) C(7) 72.5(5) ? ? ? yes
Co(1) C(8) C(9) 70.8(5) ? ? ? yes
Co(1) C(8) H(3) 111(3) ? ? ? no
C(7) C(8) C(9) 110.4(8) ? ? ? yes
C(7) C(8) H(3) 130(4) ? ? ? no
C(9) C(8) H(3) 117(3) ? ? ? no
Co(1) C(9) C(8) 68.9(5) ? ? ? yes
Co(1) C(9) C(10) 70.5(6) ? ? ? yes
Co(1) C(9) H(8) 111(4) ? ? ? no
C(8) C(9) C(10) 106.2(8) ? ? ? yes
C(8) C(9) H(8) 127(5) ? ? ? no
C(10) C(9) H(8) 123(4) ? ? ? no
Co(1) C(10) C(9) 70.2(5) ? ? ? yes
Co(1) C(10) C(11) 68.6(5) ? ? ? yes
Co(1) C(10) H(2) 124(5) ? ? ? no
C(9) C(10) C(11) 109.2(8) ? ? ? yes
C(9) C(10) H(2) 116(5) ? ? ? no
C(11) C(10) H(2) 133(5) ? ? ? no
Co(1) C(11) C(7) 72.7(5) ? ? ? yes
Co(1) C(11) C(10) 71.6(5) ? ? ? yes
Co(1) C(11) H(1) 127(4) ? ? ? no
C(7) C(11) C(10) 109.0(8) ? ? ? yes
C(7) C(11) H(1) 127(4) ? ? ? no
C(10) C(11) H(1) 122(4) ? ? ? no
Co(1) C(12) O(5) 177(1) ? ? ? yes
Co(1) C(13) O(4) 179.4(9) ? ? ? yes
Cr(1) C(14) O(3) 178.1(9) ? ? ? yes
Cr(1) C(15) O(2) 177.6(9) ? ? ? yes
Cr(1) C(16) O(1) 177(1) ? ? ? yes

loop_
_geom_bond_atom_site_label_1
_geom_bond_atom_site_label_2
_geom_bond_distance
_geom_bond_site_symmetry_1
_geom_bond_site_symmetry_2
_geom_bond_publ_flag
Co(1) C(7) 2.129(8) ? ? yes
Co(1) C(8) 2.066(9) ? ? yes
Co(1) C(9) 2.091(10) ? ? yes
Co(1) C(10) 2.095(9) ? ? yes
Co(1) C(11) 2.055(8) ? ? yes
Co(1) C(12) 1.75(1) ? ? yes
Co(1) C(13) 1.72(1) ? ? yes
Cr(1) C(1) 2.21(1) ? ? yes
Cr(1) C(2) 2.207(9) ? ? yes
Cr(1) C(3) 2.226(8) ? ? yes
Cr(1) C(4) 2.258(8) ? ? yes
Cr(1) C(5) 2.196(9) ? ? yes
Cr(1) C(6) 2.181(10) ? ? yes
Cr(1) C(14) 1.827(9) ? ? yes
Cr(1) C(15) 1.818(9) ? ? yes
Cr(1) C(16) 1.82(1) ? ? yes
O(1) C(16) 1.16(1) ? ? yes
O(2) C(15) 1.18(1) ? ? yes
O(3) C(14) 1.16(1) ? ? yes
O(4) C(13) 1.16(1) ? ? yes
O(5) C(12) 1.13(1) ? ? yes
C(1) C(2) 1.36(2) ? ? yes
C(1) C(6) 1.40(1) ? ? yes
C(1) H(6) 0.9(1) ? ? no
C(2) C(3) 1.40(1) ? ? yes
C(2) H(5) 0.79(9) ? ? no
C(3) C(4) 1.42(1) ? ? yes
C(3) H(4) 0.89(8) ? ? no
C(4) C(5) 1.39(1) ? ? yes
C(4) C(7) 1.45(1) ? ? yes
C(5) C(6) 1.40(1) ? ? yes
C(5) H(9) 0.81(7) ? ? no
C(6) H(7) 1.06(8) ? ? no
C(7) C(8) 1.43(1) ? ? yes
C(7) C(11) 1.44(1) ? ? yes
C(8) C(9) 1.43(1) ? ? yes
C(8) H(3) 1.24(7) ? ? no
C(9) C(10) 1.41(1) ? ? yes
C(9) H(8) 1.03(9) ? ? no
C(10) C(11) 1.41(1) ? ? yes
C(10) H(2) 0.83(7) ? ? no
C(11) H(1) 0.94(7) ? ? no
